data_2213897
loop_
_publ_author_name
'He, Hong-Shan'

_publ_section_title
;Cocrystal of
 (2-guanidinobenzimidazole-\k^2^<i>N</i>,<i>N</i>')[hydridotris(3,5-methylphenylpyrazolyl)borato-\k^3^<i>N</i>,<i>N</i>',<i>N</i>'']cobalt(II)
 perchlorate and
 (2-guanidinobenzimidazolato-\k^2^<i>N</i>,<i>N</i>')[hydridotris(3,5-methylphenylpyrazolyl)borato-\k^3^<i>N</i>,<i>N</i>',<i>N</i>'']cobalt(II)
 methanol solvate monohydrate
;
_journal_coeditor_code LX2001
_journal_issue 6
_journal_name_full 'Acta Crystallographica Section E'
_journal_page_first m1573
_journal_page_last m1575
_journal_paper_doi 10.1107/S1600536807020752
_journal_volume 63
_journal_year 2007
_chemical_formula_iupac
;
{[Co (C8 H9 N5) (C30 H28 B N6)] Cl O4} ,
[Co (C8 H9 N5) (C30 H27 B N6)] , C H4 O , H2 O
;
_chemical_formula_moiety 'C38 H37 B Co N11 + , Cl O4 - , C38 H36 B Co N11 , C H4 O , O H2'
_chemical_formula_sum 'C77 H79 B2 Cl Co2 N22 O6'
_chemical_formula_weight 1583.55
_chemical_name_systematic
;
{(2-guanidinobenzimidazole-\k^2^<i>N</i>,<i>N</i>')[hydridotris(3,5-
methylphenylpyrazolyl)borato-\k^3^N,N',N'']}cobalt(II)
perchlorate--{(2-guanidinobenzimidazolato-\k^2^N,N')[hydridotris(3,5-
methylphenylpyrazolyl)borato-\k^3^N,N',N'']cobalt(II)} methanol solvate
monohydrate
;
_space_group_IT_number 2
_symmetry_cell_setting triclinic
_symmetry_space_group_name_Hall '-P 1'
_symmetry_space_group_name_H-M 'P -1'
_atom_sites_solution_hydrogens geom
_atom_sites_solution_primary direct
_atom_sites_solution_secondary difmap
_cell_angle_alpha 106.31(3)
_cell_angle_beta 99.30(3)
_cell_angle_gamma 103.14(3)
_cell_formula_units_Z 2
_cell_length_a 12.208(2)
_cell_length_b 17.727(4)
_cell_length_c 20.295(4)
_cell_measurement_reflns_used 20452
_cell_measurement_temperature 293(2)
_cell_measurement_theta_max 27.78
_cell_measurement_theta_min 1.83
_cell_volume 3983.7(18)
_computing_cell_refinement SMART
_computing_data_collection 'SMART (Bruker, 1998)'
_computing_data_reduction 'SAINT-Plus (Bruker, 1998)'
_computing_molecular_graphics 'ORTEP-3 (Farrugia, 1997)'
_computing_publication_material 'WinGX (Farrugia, 1999)'
_computing_structure_refinement 'SHELXL97 (Sheldrick, 1997)'
_computing_structure_solution 'SHELXS97 (Sheldrick, 1997)'
_diffrn_ambient_temperature 293(2)
_diffrn_detector_area_resol_mean 10
_diffrn_measured_fraction_theta_full 0.995
_diffrn_measured_fraction_theta_max 0.995
_diffrn_measurement_device_type 'Bruker 1K CCD area-detector'
_diffrn_measurement_method '\f and \w'
_diffrn_radiation_monochromator graphite
_diffrn_radiation_source 'fine-focus sealed tube'
_diffrn_radiation_type MoK\a
_diffrn_radiation_wavelength 0.71073
_diffrn_reflns_av_R_equivalents 0.0812
_diffrn_reflns_av_sigmaI/netI 0.0878
_diffrn_reflns_limit_h_max 14
_diffrn_reflns_limit_h_min -14
_diffrn_reflns_limit_k_max 21
_diffrn_reflns_limit_k_min -21
_diffrn_reflns_limit_l_max 24
_diffrn_reflns_limit_l_min -24
_diffrn_reflns_number 56246
_diffrn_reflns_theta_full 25.50
_diffrn_reflns_theta_max 25.50
_diffrn_reflns_theta_min 1.83
_diffrn_standards_number 0
_exptl_absorpt_coefficient_mu 0.516
_exptl_absorpt_correction_T_max 0.9039
_exptl_absorpt_correction_T_min 0.8606
_exptl_absorpt_correction_type multi-scan
_exptl_absorpt_process_details '(SADABS; Sheldrick, 2002)'
_exptl_crystal_colour dark-red
_exptl_crystal_density_diffrn 1.320
_exptl_crystal_density_method 'not measured'
_exptl_crystal_description prism
_exptl_crystal_F_000 1648
_exptl_crystal_size_max 0.30
_exptl_crystal_size_mid 0.30
_exptl_crystal_size_min 0.20
_refine_diff_density_max 0.726
_refine_diff_density_min -0.624
_refine_ls_extinction_coef 0.0017(4)
_refine_ls_extinction_expression Fc^*^=kFc[1+0.001xFc^2^\l^3^/sin(2\q)]^-1/4^
_refine_ls_extinction_method 'SHELXL97 (Sheldrick, 1997)'
_refine_ls_goodness_of_fit_ref 1.021
_refine_ls_hydrogen_treatment mixed
_refine_ls_matrix_type full
_refine_ls_number_parameters 1019
_refine_ls_number_reflns 14765
_refine_ls_number_restraints 12
_refine_ls_restrained_S_all 1.022
_refine_ls_R_factor_all 0.1355
_refine_ls_R_factor_gt 0.0617
_refine_ls_shift/su_max 0.000
_refine_ls_shift/su_mean 0.000
_refine_ls_structure_factor_coef Fsqd
_refine_ls_weighting_details 'calc w = 1/[\s^2^(Fo^2^)+(0.0911P)^2^+2.0877P] where P=(Fo^2^+2Fc^2^)/3'
_refine_ls_weighting_scheme calc
_refine_ls_wR_factor_gt 0.1595
_refine_ls_wR_factor_ref 0.1975
_reflns_number_gt 7850
_reflns_number_total 14765
_reflns_threshold_expression I>2\s(I)
_cod_data_source_file lx2001.cif
_cod_data_source_block I
_cod_depositor_comments
;
The following automatic conversions were performed:
'_symmetry_cell_setting' value 'Triclinic' changed to 'triclinic'
according to '/home/saulius/struct/CIF-dictionaries/cif_core.dic'
dictionary named 'cif_core.dic' version 2.4.1 from 2010-06-29.

Automatic conversion script
Id: cif_fix_enum 1527 2010-12-29 10:47:43Z saulius 

The following automatic conversions were performed:

'_symmetry_cell_setting' value 'Triclinic' changed to 'triclinic'
according to /home/saulius/struct/CIF-dictionaries/cif_core.dic
dictionary named 'cif_core.dic' version 2.4.1 from 2010-06-29.

Automatic conversion script
Id: cif_fix_values 1715 2011-07-08 13:25:40Z adriana 
;
_cod_original_sg_symbol_Hall -p_1
_cod_database_code 2213897
_cod_database_fobs_code 2213897

loop_
_symmetry_equiv_pos_as_xyz
'x, y, z'
'-x, -y, -z'

loop_
_atom_site_type_symbol
_atom_site_label
_atom_site_fract_x
_atom_site_fract_y
_atom_site_fract_z
_atom_site_U_iso_or_equiv
_atom_site_adp_type
_atom_site_calc_flag
_atom_site_refinement_flags
_atom_site_occupancy
Co Co1 0.65558(5) -0.01221(4) 0.30019(3) 0.0468(2) Uani d . 1
Co Co2 0.24391(5) 0.40914(4) 0.27299(3) 0.0504(2) Uani d . 1
Cl Cl 0.8428(3) 0.5482(3) 0.06357(18) 0.2115(16) Uani d . 1
O O1 0.9044(13) 0.6073(10) 0.1251(5) 0.428(12) Uani d . 1
O O2 0.7500(9) 0.5512(8) 0.0176(5) 0.309(6) Uani d . 1
O O3 0.9157(11) 0.5432(12) 0.0217(5) 0.439(12) Uani d . 1
O O4 0.7887(19) 0.4650(11) 0.0848(8) 0.468(12) Uani d . 1
O O5 0.3637(3) -0.0587(2) -0.02213(18) 0.0796(11) Uani d . 1
H H5 0.3816 -0.0458 -0.0566 0.119 Uiso calc R 1
O O6 0.5093(11) 0.5939(7) 0.0228(7) 0.318(6) Uani d . 1
N N1 0.5357(3) -0.0469(2) 0.35631(18) 0.0489(9) Uani d . 1
N N2 0.5760(3) -0.0695(2) 0.41329(18) 0.0506(9) Uani d . 1
N N3 0.7558(3) 0.0708(2) 0.41296(18) 0.0521(9) Uani d . 1
N N4 0.7778(3) 0.0264(2) 0.45658(18) 0.0527(9) Uani d . 1
N N5 0.7507(3) -0.0913(2) 0.31695(18) 0.0498(9) Uani d . 1
N N6 0.7416(3) -0.1165(2) 0.37427(19) 0.0523(9) Uani d . 1
N N7 0.7155(3) 0.0760(2) 0.26331(19) 0.0584(10) Uani d D 1
H H80 0.7635 0.1210 0.2952 0.070 Uiso calc RD 1
N N8 0.7588(4) 0.1427(3) 0.1838(2) 0.0741(13) Uani d D 1
H H81A 0.8191 0.1802 0.2200 0.067(15) Uiso d RD 1
H H81B 0.7644 0.1423 0.1435 0.060(15) Uiso d RD 1
N N9 0.6159(3) 0.0227(2) 0.14288(18) 0.0513(9) Uani d . 1
N N10 0.4724(4) -0.1013(3) 0.0896(2) 0.0632(12) Uani d D 1
H H82 0.455(4) -0.088(3) 0.056(2) 0.046(14) Uiso d D 1
N N11 0.5594(3) -0.0777(2) 0.20117(18) 0.0452(9) Uani d . 1
N N12 0.3914(3) 0.4234(2) 0.34570(19) 0.0537(10) Uani d . 1
N N13 0.3814(3) 0.3881(2) 0.39733(19) 0.0554(10) Uani d . 1
N N14 0.1543(3) 0.2974(2) 0.27680(19) 0.0528(10) Uani d . 1
N N15 0.1902(3) 0.2797(2) 0.33692(19) 0.0565(10) Uani d . 1
N N16 0.1871(3) 0.4599(2) 0.37133(19) 0.0546(10) Uani d . 1
N N17 0.1986(3) 0.4185(2) 0.41882(19) 0.0538(10) Uani d . 1
N N18 0.1811(3) 0.4788(3) 0.2258(2) 0.0631(11) Uani d D 1
H H83 0.1504 0.5128 0.2521 0.076 Uiso calc RD 1
N N19 0.1170(4) 0.5271(3) 0.1356(3) 0.0804(14) Uani d D 1
H H84A 0.1010 0.5161 0.0892 0.14(3) Uiso d RD 1
H H84B 0.0782 0.5537 0.1614 0.15(3) Uiso d RD 1
N N20 0.2374(4) 0.4463(3) 0.1199(2) 0.0639(12) Uani d D 1
H H85 0.233(5) 0.455(3) 0.079(3) 0.10(2) Uiso d D 1
N N21 0.3603(4) 0.3657(3) 0.0869(2) 0.0785(13) Uani d . 1
H H86 0.3679 0.3784 0.0486 0.094 Uiso calc R 1
N N22 0.3040(3) 0.3656(2) 0.18559(19) 0.0510(9) Uani d . 1
B B1 0.7048(5) -0.0634(4) 0.4357(3) 0.0558(14) Uani d D 1
H H1B1 0.722(4) -0.084(3) 0.476(2) 0.067 Uiso d D 1
B B2 0.2598(5) 0.3507(4) 0.4052(3) 0.0574(15) Uani d D 1
H H2B2 0.268(4) 0.324(3) 0.448(2) 0.069 Uiso d D 1
C C1 0.4978(5) -0.1283(3) 0.5012(3) 0.0785(16) Uani d . 1
H H1A 0.5162 -0.1807 0.4873 0.118 Uiso calc R 1
H H1B 0.4248 -0.1362 0.5162 0.118 Uiso calc R 1
H H1C 0.5602 -0.0882 0.5406 0.118 Uiso calc R 1
C C2 0.4860(4) -0.0975(3) 0.4400(2) 0.0574(12) Uani d . 1
C C3 0.3873(5) -0.0927(3) 0.3996(3) 0.0612(13) Uani d . 1
H H3 0.3108 -0.1081 0.4057 0.073 Uiso calc R 1
C C4 0.4211(4) -0.0612(3) 0.3485(2) 0.0492(11) Uani d . 1
C C5 0.3471(4) -0.0445(3) 0.2930(2) 0.0540(12) Uani d . 1
C C6 0.2346(5) -0.0962(4) 0.2619(3) 0.0815(17) Uani d . 1
H H6 0.2071 -0.1410 0.2777 0.098 Uiso calc R 1
C C7 0.1631(5) -0.0840(4) 0.2093(4) 0.0929(19) Uani d . 1
H H7 0.0873 -0.1206 0.1885 0.111 Uiso calc R 1
C C8 0.1997(6) -0.0201(5) 0.1867(3) 0.0926(19) Uani d . 1
H H8 0.1495 -0.0117 0.1503 0.111 Uiso calc R 1
C C9 0.3088(6) 0.0327(4) 0.2161(3) 0.0891(18) Uani d . 1
H H9 0.3344 0.0778 0.2003 0.107 Uiso calc R 1
C C10 0.3813(5) 0.0199(3) 0.2688(3) 0.0681(14) Uani d . 1
H H10 0.4570 0.0567 0.2890 0.082 Uiso calc R 1
C C11 0.9087(5) 0.0436(4) 0.5711(3) 0.0807(17) Uani d . 1
H H11A 0.8455 0.0239 0.5919 0.121 Uiso calc R 1
H H11B 0.9700 0.0883 0.6077 0.121 Uiso calc R 1
H H11C 0.9401 -0.0015 0.5510 0.121 Uiso calc R 1
C C12 0.8636(4) 0.0743(3) 0.5142(2) 0.0598(13) Uani d . 1
C C13 0.8958(4) 0.1507(3) 0.5074(3) 0.0657(14) Uani d . 1
H H13 0.9546 0.1975 0.5396 0.079 Uiso calc R 1
C C14 0.8265(4) 0.1466(3) 0.4449(2) 0.0520(11) Uani d . 1
C C15 0.8211(4) 0.2112(3) 0.4129(2) 0.0535(12) Uani d . 1
C C16 0.9183(4) 0.2554(3) 0.3985(3) 0.0639(13) Uani d . 1
H H16 0.9916 0.2474 0.4129 0.077 Uiso calc R 1
C C17 0.9092(5) 0.3108(3) 0.3632(3) 0.0753(16) Uani d . 1
H H17 0.9759 0.3400 0.3528 0.090 Uiso calc R 1
C C18 0.8057(6) 0.3237(3) 0.3436(3) 0.0767(16) Uani d . 1
H H18 0.8001 0.3621 0.3196 0.092 Uiso calc R 1
C C19 0.7090(5) 0.2819(3) 0.3581(3) 0.0769(16) Uani d . 1
H H19 0.6366 0.2913 0.3440 0.092 Uiso calc R 1
C C20 0.7160(4) 0.2270(3) 0.3928(3) 0.0636(13) Uani d . 1
H H20 0.6485 0.1991 0.4034 0.076 Uiso calc R 1
C C21 0.7657(6) -0.2326(4) 0.4170(3) 0.096(2) Uani d . 1
H H21A 0.8210 -0.1977 0.4618 0.144 Uiso calc R 1
H H21B 0.7866 -0.2834 0.3989 0.144 Uiso calc R 1
H H21C 0.6875 -0.2458 0.4249 0.144 Uiso calc R 1
C C22 0.7687(4) -0.1878(3) 0.3642(3) 0.0647(14) Uani d . 1
C C23 0.7961(5) -0.2089(3) 0.3007(3) 0.0696(14) Uani d . 1
H H23 0.8187 -0.2562 0.2796 0.084 Uiso calc R 1
C C24 0.7846(4) -0.1472(3) 0.2725(2) 0.0548(12) Uani d . 1
C C25 0.8040(4) -0.1398(3) 0.2048(3) 0.0611(13) Uani d . 1
C C26 0.7818(7) -0.2085(5) 0.1469(3) 0.118(3) Uani d . 1
H H26 0.7583 -0.2616 0.1509 0.141 Uiso calc R 1
C C27 0.7941(9) -0.1995(6) 0.0818(4) 0.148(4) Uani d . 1
H H27 0.7792 -0.2471 0.0417 0.178 Uiso calc R 1
C C28 0.8260(8) -0.1262(7) 0.0750(4) 0.123(3) Uani d . 1
H H28 0.8307 -0.1218 0.0299 0.147 Uiso calc R 1
C C29 0.8518(5) -0.0581(5) 0.1311(4) 0.096(2) Uani d . 1
H H29 0.8764 -0.0057 0.1260 0.115 Uiso calc R 1
C C30 0.8424(4) -0.0643(4) 0.1965(3) 0.0732(15) Uani d . 1
H H30 0.8626 -0.0159 0.2364 0.088 Uiso calc R 1
C C31 0.6950(4) 0.0783(3) 0.1986(3) 0.0502(11) Uani d . 1
C C32 0.5539(4) -0.0481(3) 0.1473(2) 0.0472(11) Uani d . 1
C C33 0.4195(4) -0.1681(3) 0.1054(3) 0.0607(13) Uani d . 1
C C34 0.4759(4) -0.1537(3) 0.1759(2) 0.0520(11) Uani d . 1
C C35 0.4435(4) -0.2115(3) 0.2083(3) 0.0656(14) Uani d . 1
H H35 0.4828 -0.2039 0.2551 0.079 Uiso calc R 1
C C36 0.3507(5) -0.2815(3) 0.1697(3) 0.0853(18) Uani d . 1
H H36 0.3251 -0.3210 0.1915 0.102 Uiso calc R 1
C C37 0.2962(6) -0.2942(4) 0.1012(4) 0.103(2) Uani d . 1
H H37 0.2338 -0.3424 0.0763 0.124 Uiso calc R 1
C C38 0.3304(5) -0.2379(4) 0.0676(3) 0.0892(19) Uani d . 1
H H38 0.2936 -0.2473 0.0199 0.107 Uiso calc R 1
C C39 0.5069(5) 0.3634(4) 0.4944(3) 0.0901(19) Uani d . 1
H H39A 0.4810 0.3951 0.5336 0.135 Uiso calc R 1
H H39B 0.5895 0.3690 0.5099 0.135 Uiso calc R 1
H H39C 0.4624 0.3054 0.4795 0.135 Uiso calc R 1
C C40 0.4882(4) 0.3947(3) 0.4339(3) 0.0610(13) Uani d . 1
C C41 0.5672(5) 0.4330(3) 0.4044(3) 0.0655(14) Uani d . 1
H H41 0.6491 0.4448 0.4181 0.079 Uiso calc R 1
C C42 0.5045(4) 0.4513(3) 0.3503(3) 0.0575(12) Uani d . 1
C C43 0.5462(4) 0.4931(3) 0.3018(3) 0.0676(14) Uani d . 1
C C44 0.5023(6) 0.5532(4) 0.2889(4) 0.097(2) Uani d . 1
H H44 0.4447 0.5688 0.3115 0.116 Uiso calc R 1
C C45 0.5427(8) 0.5922(5) 0.2418(5) 0.133(3) Uani d . 1
H H45 0.5124 0.6337 0.2318 0.160 Uiso calc R 1
C C46 0.6254(9) 0.5687(7) 0.2115(5) 0.142(4) Uani d . 1
H H46 0.6560 0.5972 0.1822 0.170 Uiso calc R 1
C C47 0.6665(7) 0.5081(6) 0.2201(4) 0.129(3) Uani d . 1
H H47 0.7209 0.4912 0.1952 0.155 Uiso calc R 1
C C48 0.6279(5) 0.4704(4) 0.2666(4) 0.097(2) Uani d . 1
H H48 0.6580 0.4279 0.2746 0.117 Uiso calc R 1
C C49 0.1815(7) 0.1563(4) 0.3762(3) 0.110(2) Uani d . 1
H H49A 0.1905 0.1026 0.3522 0.166 Uiso calc R 1
H H49B 0.1184 0.1491 0.4002 0.166 Uiso calc R 1
H H49C 0.2538 0.1905 0.4110 0.166 Uiso calc R 1
C C50 0.1539(5) 0.1972(3) 0.3231(3) 0.0712(15) Uani d . 1
C C51 0.0933(5) 0.1628(3) 0.2535(3) 0.0799(17) Uani d . 1
H H51 0.0569 0.1061 0.2288 0.096 Uiso calc R 1
C C52 0.0949(4) 0.2258(3) 0.2265(3) 0.0606(13) Uani d . 1
C C53 0.0419(5) 0.2228(4) 0.1557(3) 0.0794(17) Uani d . 1
C C54 -0.0021(5) 0.2841(5) 0.1459(4) 0.110(3) Uani d . 1
H H54 0.0003 0.3289 0.1856 0.132 Uiso calc R 1
C C55 -0.0512(8) 0.2809(8) 0.0769(6) 0.168(5) Uani d . 1
H H55 -0.0769 0.3255 0.0701 0.202 Uiso calc R 1
C C56 -0.0618(11) 0.2165(12) 0.0217(7) 0.205(8) Uani d . 1
H H56 -0.0978 0.2143 -0.0243 0.246 Uiso calc R 1
C C57 -0.0211(8) 0.1526(9) 0.0301(5) 0.177(6) Uani d . 1
H H57 -0.0291 0.1066 -0.0101 0.213 Uiso calc R 1
C C58 0.0326(6) 0.1549(6) 0.0981(4) 0.120(3) Uani d . 1
H H58 0.0615 0.1113 0.1043 0.144 Uiso calc R 1
C C59 0.1576(5) 0.4184(3) 0.5364(2) 0.0702(15) Uani d . 1
H H59A 0.0953 0.3667 0.5206 0.105 Uiso calc R 1
H H59B 0.1429 0.4579 0.5762 0.105 Uiso calc R 1
H H59C 0.2319 0.4085 0.5515 0.105 Uiso calc R 1
C C60 0.1618(4) 0.4527(3) 0.4763(2) 0.0528(12) Uani d . 1
C C61 0.1267(4) 0.5172(3) 0.4666(2) 0.0560(12) Uani d . 1
H H61 0.0964 0.5529 0.4982 0.067 Uiso calc R 1
C C62 0.1439(4) 0.5205(3) 0.4014(2) 0.0518(11) Uani d . 1
C C63 0.1206(4) 0.5798(3) 0.3659(2) 0.0552(12) Uani d . 1
C C64 0.0123(5) 0.5700(4) 0.3279(3) 0.0761(16) Uani d . 1
H H64 -0.0503 0.5259 0.3264 0.091 Uiso calc R 1
C C65 -0.0086(6) 0.6227(4) 0.2917(3) 0.0919(19) Uani d . 1
H H65 -0.0846 0.6145 0.2654 0.110 Uiso calc R 1
C C66 0.0789(7) 0.6854(4) 0.2937(4) 0.099(2) Uani d . 1
H H66 0.0639 0.7223 0.2697 0.118 Uiso calc R 1
C C67 0.1892(7) 0.6971(4) 0.3299(4) 0.112(3) Uani d . 1
H H67 0.2511 0.7407 0.3300 0.135 Uiso calc R 1
C C68 0.2095(6) 0.6447(3) 0.3663(3) 0.094(2) Uani d . 1
H H68 0.2860 0.6532 0.3922 0.112 Uiso calc R 1
C C69 0.1771(4) 0.4832(3) 0.1629(3) 0.0563(12) Uani d . 1
C C70 0.2982(4) 0.3943(3) 0.1325(2) 0.0559(12) Uani d . 1
C C71 0.3745(4) 0.3133(3) 0.1724(3) 0.0577(12) Uani d . 1
C C72 0.4106(5) 0.2666(3) 0.2105(3) 0.0743(15) Uani d . 1
H H72 0.3867 0.2650 0.2525 0.089 Uiso calc R 1
C C73 0.4836(6) 0.2217(4) 0.1849(4) 0.094(2) Uani d . 1
H H73 0.5109 0.1894 0.2103 0.112 Uiso calc R 1
C C74 0.5166(7) 0.2229(5) 0.1247(4) 0.113(2) Uani d . 1
H H74 0.5662 0.1912 0.1088 0.135 Uiso calc R 1
C C75 0.4803(7) 0.2684(5) 0.0863(4) 0.116(3) Uani d . 1
H H75 0.5033 0.2689 0.0439 0.140 Uiso calc R 1
C C76 0.4096(5) 0.3133(3) 0.1114(3) 0.0739(15) Uani d . 1
C C77 0.3181(7) 0.0000(5) 0.0165(4) 0.125(3) Uani d . 1
H H77A 0.2449 -0.0275 0.0247 0.187 Uiso calc R 1
H H77B 0.3042 0.0366 -0.0102 0.187 Uiso calc R 1
H H77C 0.3733 0.0321 0.0620 0.187 Uiso calc R 1

loop_
_atom_site_aniso_label
_atom_site_aniso_U_11
_atom_site_aniso_U_22
_atom_site_aniso_U_33
_atom_site_aniso_U_12
_atom_site_aniso_U_13
_atom_site_aniso_U_23
Co1 0.0531(4) 0.0527(4) 0.0390(4) 0.0143(3) 0.0110(3) 0.0224(3)
Co2 0.0504(4) 0.0635(4) 0.0437(4) 0.0187(3) 0.0079(3) 0.0275(3)
Cl 0.186(3) 0.370(5) 0.133(3) 0.151(3) 0.045(2) 0.106(3)
O1 0.53(2) 0.55(2) 0.096(6) 0.323(19) -0.127(9) -0.079(9)
O2 0.255(9) 0.583(19) 0.204(8) 0.190(11) 0.019(7) 0.269(11)
O3 0.363(14) 0.98(4) 0.171(8) 0.39(2) 0.198(10) 0.259(15)
O4 0.79(4) 0.47(2) 0.360(18) 0.26(2) 0.35(2) 0.29(2)
O5 0.093(3) 0.104(3) 0.051(2) 0.024(2) 0.014(2) 0.045(2)
O6 0.382(15) 0.288(11) 0.374(14) 0.095(11) 0.116(12) 0.231(12)
N1 0.056(2) 0.054(2) 0.039(2) 0.0135(18) 0.0131(18) 0.0204(18)
N2 0.058(2) 0.057(2) 0.038(2) 0.0097(19) 0.0107(18) 0.0238(18)
N3 0.056(2) 0.052(2) 0.042(2) 0.0064(19) 0.0039(18) 0.0179(19)
N4 0.059(2) 0.059(2) 0.038(2) 0.010(2) 0.0056(19) 0.0226(19)
N5 0.056(2) 0.056(2) 0.039(2) 0.0158(19) 0.0067(18) 0.0223(19)
N6 0.059(2) 0.055(2) 0.048(2) 0.0196(19) 0.0050(19) 0.0261(19)
N7 0.076(3) 0.050(2) 0.038(2) 0.004(2) 0.007(2) 0.0137(18)
N8 0.089(3) 0.072(3) 0.054(3) -0.004(3) 0.014(3) 0.033(2)
N9 0.057(2) 0.058(2) 0.040(2) 0.008(2) 0.0096(19) 0.026(2)
N10 0.070(3) 0.071(3) 0.042(3) 0.007(2) -0.001(2) 0.028(2)
N11 0.050(2) 0.048(2) 0.042(2) 0.0125(18) 0.0107(17) 0.0220(18)
N12 0.053(2) 0.065(3) 0.044(2) 0.022(2) 0.0069(18) 0.020(2)
N13 0.059(3) 0.072(3) 0.043(2) 0.028(2) 0.0064(19) 0.028(2)
N14 0.055(2) 0.066(3) 0.042(2) 0.016(2) 0.0099(19) 0.027(2)
N15 0.070(3) 0.062(3) 0.047(2) 0.024(2) 0.016(2) 0.028(2)
N16 0.065(2) 0.070(3) 0.043(2) 0.032(2) 0.0147(19) 0.030(2)
N17 0.061(2) 0.068(3) 0.042(2) 0.025(2) 0.0139(19) 0.026(2)
N18 0.080(3) 0.082(3) 0.045(2) 0.038(2) 0.020(2) 0.032(2)
N19 0.102(4) 0.098(4) 0.063(3) 0.048(3) 0.017(3) 0.047(3)
N20 0.083(3) 0.079(3) 0.043(3) 0.030(3) 0.017(2) 0.033(2)
N21 0.104(4) 0.094(3) 0.055(3) 0.044(3) 0.036(3) 0.029(3)
N22 0.051(2) 0.056(2) 0.047(2) 0.0120(19) 0.0083(18) 0.0236(19)
B1 0.069(4) 0.063(4) 0.038(3) 0.016(3) 0.005(3) 0.027(3)
B2 0.069(4) 0.070(4) 0.045(3) 0.030(3) 0.011(3) 0.031(3)
C1 0.096(4) 0.085(4) 0.067(4) 0.018(3) 0.031(3) 0.045(3)
C2 0.073(3) 0.057(3) 0.046(3) 0.012(3) 0.023(3) 0.022(2)
C3 0.063(3) 0.060(3) 0.064(3) 0.010(3) 0.026(3) 0.026(3)
C4 0.051(3) 0.044(3) 0.050(3) 0.008(2) 0.014(2) 0.015(2)
C5 0.052(3) 0.055(3) 0.058(3) 0.017(2) 0.018(2) 0.018(2)
C6 0.061(4) 0.086(4) 0.097(5) 0.012(3) 0.009(3) 0.041(4)
C7 0.063(4) 0.105(5) 0.102(5) 0.021(4) 0.000(4) 0.036(4)
C8 0.091(5) 0.121(6) 0.082(5) 0.055(5) 0.013(4) 0.044(4)
C9 0.093(5) 0.101(5) 0.102(5) 0.042(4) 0.027(4) 0.063(4)
C10 0.064(3) 0.070(3) 0.077(4) 0.019(3) 0.021(3) 0.032(3)
C11 0.080(4) 0.095(4) 0.053(3) 0.011(3) -0.009(3) 0.028(3)
C12 0.054(3) 0.074(4) 0.047(3) 0.012(3) 0.004(2) 0.021(3)
C13 0.054(3) 0.071(4) 0.053(3) 0.004(3) -0.002(3) 0.013(3)
C14 0.051(3) 0.055(3) 0.046(3) 0.010(2) 0.012(2) 0.014(2)
C15 0.057(3) 0.047(3) 0.046(3) 0.006(2) 0.010(2) 0.008(2)
C16 0.048(3) 0.067(3) 0.065(3) 0.003(2) 0.004(2) 0.020(3)
C17 0.072(4) 0.062(3) 0.080(4) -0.004(3) 0.015(3) 0.025(3)
C18 0.093(5) 0.060(3) 0.079(4) 0.019(3) 0.012(3) 0.032(3)
C19 0.076(4) 0.080(4) 0.085(4) 0.035(3) 0.018(3) 0.032(3)
C20 0.053(3) 0.068(3) 0.074(4) 0.018(3) 0.023(3) 0.025(3)
C21 0.127(5) 0.089(4) 0.096(5) 0.045(4) 0.021(4) 0.057(4)
C22 0.073(3) 0.060(3) 0.065(4) 0.020(3) 0.008(3) 0.032(3)
C23 0.079(4) 0.060(3) 0.070(4) 0.029(3) 0.008(3) 0.020(3)
C24 0.056(3) 0.058(3) 0.048(3) 0.017(2) 0.005(2) 0.019(2)
C25 0.057(3) 0.071(4) 0.058(3) 0.027(3) 0.016(3) 0.018(3)
C26 0.183(8) 0.096(5) 0.063(4) 0.037(5) 0.037(5) 0.010(4)
C27 0.219(10) 0.139(8) 0.071(6) 0.049(8) 0.048(6) 0.006(5)
C28 0.142(7) 0.189(10) 0.073(5) 0.078(7) 0.049(5) 0.061(6)
C29 0.092(5) 0.143(6) 0.092(5) 0.056(4) 0.047(4) 0.067(5)
C30 0.070(4) 0.093(4) 0.071(4) 0.030(3) 0.027(3) 0.038(3)
C31 0.054(3) 0.051(3) 0.051(3) 0.015(2) 0.013(2) 0.025(2)
C32 0.051(3) 0.055(3) 0.039(3) 0.020(2) 0.011(2) 0.017(2)
C33 0.061(3) 0.061(3) 0.052(3) 0.006(3) 0.002(3) 0.020(3)
C34 0.054(3) 0.053(3) 0.048(3) 0.013(2) 0.009(2) 0.019(2)
C35 0.075(3) 0.055(3) 0.067(3) 0.014(3) 0.014(3) 0.025(3)
C36 0.097(4) 0.063(4) 0.084(4) -0.003(3) 0.013(4) 0.031(3)
C37 0.101(5) 0.073(4) 0.097(5) -0.022(4) -0.008(4) 0.027(4)
C38 0.088(4) 0.081(4) 0.068(4) -0.009(3) -0.011(3) 0.022(3)
C39 0.100(5) 0.113(5) 0.068(4) 0.047(4) -0.005(3) 0.047(4)
C40 0.063(3) 0.062(3) 0.052(3) 0.024(3) -0.007(3) 0.016(3)
C41 0.055(3) 0.066(3) 0.068(4) 0.022(3) -0.003(3) 0.018(3)
C42 0.052(3) 0.056(3) 0.058(3) 0.015(2) 0.002(2) 0.016(3)
C43 0.045(3) 0.068(4) 0.077(4) 0.001(3) -0.004(3) 0.029(3)
C44 0.084(4) 0.087(4) 0.115(5) 0.010(4) 0.002(4) 0.052(4)
C45 0.120(7) 0.116(6) 0.162(9) 0.006(6) -0.004(6) 0.086(6)
C46 0.118(8) 0.152(9) 0.150(8) -0.019(6) 0.009(6) 0.100(8)
C47 0.107(6) 0.158(8) 0.127(7) 0.003(6) 0.044(5) 0.072(6)
C48 0.073(4) 0.116(5) 0.106(5) 0.016(4) 0.023(4) 0.050(4)
C49 0.186(7) 0.082(4) 0.091(5) 0.057(5) 0.035(5) 0.056(4)
C50 0.103(4) 0.057(3) 0.063(4) 0.027(3) 0.027(3) 0.027(3)
C51 0.114(5) 0.055(3) 0.062(4) 0.011(3) 0.025(3) 0.014(3)
C52 0.056(3) 0.071(4) 0.049(3) 0.005(3) 0.013(2) 0.022(3)
C53 0.051(3) 0.109(5) 0.061(4) -0.005(3) 0.005(3) 0.029(4)
C54 0.076(4) 0.137(6) 0.093(5) -0.015(4) -0.023(4) 0.063(5)
C55 0.112(7) 0.218(12) 0.134(8) -0.035(7) -0.052(7) 0.105(9)
C56 0.108(9) 0.38(3) 0.113(9) 0.036(11) -0.015(7) 0.120(13)
C57 0.094(7) 0.314(17) 0.057(6) 0.015(8) 0.010(5) 0.000(7)
C58 0.084(5) 0.193(8) 0.064(5) 0.027(5) 0.016(4) 0.023(5)
C59 0.080(4) 0.086(4) 0.048(3) 0.016(3) 0.018(3) 0.032(3)
C60 0.048(3) 0.064(3) 0.044(3) 0.010(2) 0.009(2) 0.022(2)
C61 0.053(3) 0.064(3) 0.050(3) 0.016(2) 0.015(2) 0.016(2)
C62 0.051(3) 0.061(3) 0.046(3) 0.018(2) 0.008(2) 0.024(2)
C63 0.063(3) 0.058(3) 0.047(3) 0.026(3) 0.011(2) 0.016(2)
C64 0.072(4) 0.100(4) 0.076(4) 0.033(3) 0.022(3) 0.050(3)
C65 0.082(4) 0.120(6) 0.100(5) 0.053(4) 0.021(4) 0.057(4)
C66 0.127(6) 0.076(4) 0.104(5) 0.041(4) 0.010(5) 0.046(4)
C67 0.124(6) 0.066(4) 0.125(6) 0.000(4) -0.020(5) 0.048(4)
C68 0.093(4) 0.061(4) 0.102(5) 0.002(3) -0.022(4) 0.032(4)
C69 0.061(3) 0.060(3) 0.051(3) 0.017(3) 0.009(3) 0.027(3)
C70 0.063(3) 0.055(3) 0.049(3) 0.016(2) 0.015(3) 0.016(2)
C71 0.055(3) 0.055(3) 0.056(3) 0.016(2) 0.007(2) 0.011(2)
C72 0.077(4) 0.069(4) 0.077(4) 0.028(3) 0.006(3) 0.024(3)
C73 0.093(5) 0.072(4) 0.112(6) 0.042(4) 0.005(4) 0.023(4)
C74 0.121(6) 0.116(6) 0.115(6) 0.069(5) 0.042(5) 0.025(5)
C75 0.153(7) 0.135(6) 0.101(5) 0.087(6) 0.070(5) 0.041(5)
C76 0.089(4) 0.076(4) 0.067(4) 0.038(3) 0.028(3) 0.023(3)
C77 0.156(7) 0.177(8) 0.082(5) 0.090(6) 0.047(5) 0.061(5)

loop_
_atom_type_symbol
_atom_type_description
_atom_type_scat_dispersion_real
_atom_type_scat_dispersion_imag
_atom_type_scat_source
C C 0.0033 0.0016 'International Tables Vol C Tables 4.2.6.8 and 6.1.1.4'
H H 0.0000 0.0000 'International Tables Vol C Tables 4.2.6.8 and 6.1.1.4'
B B 0.0013 0.0007 'International Tables Vol C Tables 4.2.6.8 and 6.1.1.4'
Co Co 0.3494 0.9721 'International Tables Vol C Tables 4.2.6.8 and 6.1.1.4'
N N 0.0061 0.0033 'International Tables Vol C Tables 4.2.6.8 and 6.1.1.4'
Cl Cl 0.1484 0.1585 'International Tables Vol C Tables 4.2.6.8 and 6.1.1.4'
O O 0.0106 0.0060 'International Tables Vol C Tables 4.2.6.8 and 6.1.1.4'

loop_
_geom_angle_atom_site_label_1
_geom_angle_atom_site_label_2
_geom_angle_atom_site_label_3
_geom_angle
_geom_angle_publ_flag
N1 Co1 N5 95.00(10) yes
N1 Co1 N11 98.80(10) yes
N3 Co1 N11 174.80(10) yes
N5 Co1 N11 100.00(10) yes
N7 Co1 N11 87.5(2) yes
N5 Co1 N7 121.4(2) yes
N12 Co2 N14 95.8(2) yes
N14 Co2 N18 126.8(2) yes
N12 Co2 N22 95.9(2) yes
N14 Co2 N22 97.7(2) yes
N16 Co2 N22 177.20(10) yes
N18 Co2 N22 88.0(2) yes
N7 Co1 N1 141.55(16) ?
N7 Co1 N3 90.18(14) ?
N5 Co1 N3 85.19(14) ?
N1 Co1 N3 80.24(14) ?
N18 Co2 N12 136.33(17) ?
N18 Co2 N16 92.92(15) ?
N12 Co2 N16 81.67(14) ?
N14 Co2 N16 83.86(15) ?
O3 Cl O1 105.4(11) ?
O3 Cl O2 99.0(6) ?
O1 Cl O2 126.6(8) ?
O3 Cl O4 117.7(11) ?
O1 Cl O4 106.0(9) ?
O2 Cl O4 103.1(10) ?
C77 O5 H5 109.5 ?
C4 N1 N2 106.7(3) ?
C4 N1 Co1 136.3(3) ?
N2 N1 Co1 116.6(3) ?
C2 N2 N1 109.5(4) ?
C2 N2 B1 130.0(4) ?
N1 N2 B1 120.4(4) ?
C14 N3 N4 106.6(3) ?
C14 N3 Co1 138.0(3) ?
N4 N3 Co1 112.1(3) ?
C12 N4 N3 109.9(4) ?
C12 N4 B1 131.1(4) ?
N3 N4 B1 119.0(4) ?
C24 N5 N6 106.6(4) ?
C24 N5 Co1 131.8(3) ?
N6 N5 Co1 116.4(3) ?
C22 N6 N5 109.4(4) ?
C22 N6 B1 131.8(4) ?
N5 N6 B1 118.8(4) ?
C31 N7 Co1 130.1(3) ?
C31 N7 H80 115.0 ?
Co1 N7 H80 115.0 ?
C31 N8 H81A 116.7 ?
C31 N8 H81B 124.5 ?
H81A N8 H81B 114.9 ?
C31 N9 C32 121.0(4) ?
C32 N10 C33 109.2(4) ?
C32 N10 H82 120(3) ?
C33 N10 H82 130(3) ?
C32 N11 C34 105.7(4) ?
C32 N11 Co1 123.7(3) ?
C34 N11 Co1 130.0(3) ?
C42 N12 N13 106.9(4) ?
C42 N12 Co2 133.9(3) ?
N13 N12 Co2 118.5(3) ?
C40 N13 N12 109.6(4) ?
C40 N13 B2 131.7(4) ?
N12 N13 B2 118.7(4) ?
C52 N14 N15 106.7(4) ?
C52 N14 Co2 132.8(3) ?
N15 N14 Co2 116.2(3) ?
C50 N15 N14 109.4(4) ?
C50 N15 B2 131.6(4) ?
N14 N15 B2 119.1(4) ?
C62 N16 N17 105.5(3) ?
C62 N16 Co2 140.4(3) ?
N17 N16 Co2 114.0(3) ?
C60 N17 N16 110.2(4) ?
C60 N17 B2 129.9(4) ?
N16 N17 B2 119.5(4) ?
C69 N18 Co2 131.2(4) ?
C69 N18 H83 114.4 ?
Co2 N18 H83 114.4 ?
C69 N19 H84A 117.9 ?
C69 N19 H84B 118.7 ?
H84A N19 H84B 120.7 ?
C69 N20 C70 126.2(4) ?
C69 N20 H85 116(4) ?
C70 N20 H85 118(4) ?
C70 N21 C76 107.4(4) ?
C70 N21 H86 126.3 ?
C76 N21 H86 126.3 ?
C70 N22 C71 104.2(4) ?
C70 N22 Co2 123.9(3) ?
C71 N22 Co2 131.0(3) ?
N6 B1 N2 110.0(4) ?
N6 B1 N4 109.4(4) ?
N2 B1 N4 109.4(4) ?
N6 B1 H1B1 107(3) ?
N2 B1 H1B1 112(3) ?
N4 B1 H1B1 109(3) ?
N13 B2 N17 108.1(4) ?
N13 B2 N15 110.0(4) ?
N17 B2 N15 109.8(4) ?
N13 B2 H2B2 109(2) ?
N17 B2 H2B2 113(2) ?
N15 B2 H2B2 107(2) ?
C2 C1 H1A 109.5 ?
C2 C1 H1B 109.5 ?
H1A C1 H1B 109.5 ?
C2 C1 H1C 109.5 ?
H1A C1 H1C 109.5 ?
H1B C1 H1C 109.5 ?
N2 C2 C3 107.2(4) ?
N2 C2 C1 124.0(5) ?
C3 C2 C1 128.7(5) ?
C2 C3 C4 106.8(4) ?
C2 C3 H3 126.6 ?
C4 C3 H3 126.6 ?
N1 C4 C3 109.8(4) ?
N1 C4 C5 122.8(4) ?
C3 C4 C5 127.4(4) ?
C10 C5 C6 116.5(5) ?
C10 C5 C4 124.0(4) ?
C6 C5 C4 119.4(4) ?
C7 C6 C5 121.6(6) ?
C7 C6 H6 119.2 ?
C5 C6 H6 119.2 ?
C8 C7 C6 120.2(6) ?
C8 C7 H7 119.9 ?
C6 C7 H7 119.9 ?
C7 C8 C9 120.4(6) ?
C7 C8 H8 119.8 ?
C9 C8 H8 119.8 ?
C8 C9 C10 119.4(6) ?
C8 C9 H9 120.3 ?
C10 C9 H9 120.3 ?
C5 C10 C9 121.9(5) ?
C5 C10 H10 119.1 ?
C9 C10 H10 119.1 ?
C12 C11 H11A 109.5 ?
C12 C11 H11B 109.5 ?
H11A C11 H11B 109.5 ?
C12 C11 H11C 109.5 ?
H11A C11 H11C 109.5 ?
H11B C11 H11C 109.5 ?
N4 C12 C13 106.9(4) ?
N4 C12 C11 122.9(5) ?
C13 C12 C11 130.3(5) ?
C12 C13 C14 106.9(4) ?
C12 C13 H13 126.5 ?
C14 C13 H13 126.5 ?
N3 C14 C13 109.7(4) ?
N3 C14 C15 120.3(4) ?
C13 C14 C15 130.0(4) ?
C16 C15 C20 117.6(5) ?
C16 C15 C14 121.5(4) ?
C20 C15 C14 120.8(4) ?
C17 C16 C15 120.4(5) ?
C17 C16 H16 119.8 ?
C15 C16 H16 119.8 ?
C18 C17 C16 120.3(5) ?
C18 C17 H17 119.9 ?
C16 C17 H17 119.9 ?
C17 C18 C19 120.5(5) ?
C17 C18 H18 119.8 ?
C19 C18 H18 119.8 ?
C20 C19 C18 120.3(5) ?
C20 C19 H19 119.9 ?
C18 C19 H19 119.9 ?
C19 C20 C15 120.9(5) ?
C19 C20 H20 119.6 ?
C15 C20 H20 119.6 ?
C22 C21 H21A 109.5 ?
C22 C21 H21B 109.5 ?
H21A C21 H21B 109.5 ?
C22 C21 H21C 109.5 ?
H21A C21 H21C 109.5 ?
H21B C21 H21C 109.5 ?
N6 C22 C23 108.3(4) ?
N6 C22 C21 122.7(5) ?
C23 C22 C21 129.0(5) ?
C22 C23 C24 106.1(5) ?
C22 C23 H23 126.9 ?
C24 C23 H23 126.9 ?
N5 C24 C23 109.6(4) ?
N5 C24 C25 121.8(4) ?
C23 C24 C25 128.6(5) ?
C26 C25 C30 117.8(5) ?
C26 C25 C24 120.5(5) ?
C30 C25 C24 121.6(5) ?
C25 C26 C27 119.3(7) ?
C25 C26 H26 120.4 ?
C27 C26 H26 120.4 ?
C28 C27 C26 121.4(8) ?
C28 C27 H27 119.3 ?
C26 C27 H27 119.3 ?
C27 C28 C29 120.6(8) ?
C27 C28 H28 119.7 ?
C29 C28 H28 119.7 ?
C28 C29 C30 119.8(7) ?
C28 C29 H29 120.1 ?
C30 C29 H29 120.1 ?
C25 C30 C29 121.0(6) ?
C25 C30 H30 119.5 ?
C29 C30 H30 119.5 ?
N7 C31 N9 126.5(4) ?
N7 C31 N8 119.5(4) ?
N9 C31 N8 114.0(4) ?
N11 C32 N9 130.4(4) ?
N11 C32 N10 111.1(4) ?
N9 C32 N10 118.5(4) ?
N10 C33 C38 133.2(5) ?
N10 C33 C34 105.1(4) ?
C38 C33 C34 121.7(5) ?
C35 C34 N11 131.1(4) ?
C35 C34 C33 119.9(4) ?
N11 C34 C33 108.9(4) ?
C34 C35 C36 117.8(5) ?
C34 C35 H35 121.1 ?
C36 C35 H35 121.1 ?
C37 C36 C35 121.4(5) ?
C37 C36 H36 119.3 ?
C35 C36 H36 119.3 ?
C36 C37 C38 121.2(5) ?
C36 C37 H37 119.4 ?
C38 C37 H37 119.4 ?
C33 C38 C37 117.9(5) ?
C33 C38 H38 121.0 ?
C37 C38 H38 121.0 ?
C40 C39 H39A 109.5 ?
C40 C39 H39B 109.5 ?
H39A C39 H39B 109.5 ?
C40 C39 H39C 109.5 ?
H39A C39 H39C 109.5 ?
H39B C39 H39C 109.5 ?
N13 C40 C41 107.5(4) ?
N13 C40 C39 122.7(5) ?
C41 C40 C39 129.8(5) ?
C40 C41 C42 106.7(4) ?
C40 C41 H41 126.7 ?
C42 C41 H41 126.7 ?
N12 C42 C41 109.3(5) ?
N12 C42 C43 121.1(4) ?
C41 C42 C43 129.6(5) ?
C44 C43 C48 118.5(6) ?
C44 C43 C42 120.7(6) ?
C48 C43 C42 120.8(5) ?
C43 C44 C45 119.9(7) ?
C43 C44 H44 120.1 ?
C45 C44 H44 120.1 ?
C46 C45 C44 118.1(8) ?
C46 C45 H45 121.0 ?
C44 C45 H45 121.0 ?
C47 C46 C45 123.9(9) ?
C47 C46 H46 118.1 ?
C45 C46 H46 118.1 ?
C46 C47 C48 118.0(9) ?
C46 C47 H47 121.0 ?
C48 C47 H47 121.0 ?
C47 C48 C43 121.5(7) ?
C47 C48 H48 119.3 ?
C43 C48 H48 119.3 ?
C50 C49 H49A 109.5 ?
C50 C49 H49B 109.5 ?
H49A C49 H49B 109.5 ?
C50 C49 H49C 109.5 ?
H49A C49 H49C 109.5 ?
H49B C49 H49C 109.5 ?
N15 C50 C51 107.0(4) ?
N15 C50 C49 123.6(5) ?
C51 C50 C49 129.4(5) ?
C52 C51 C50 107.2(5) ?
C52 C51 H51 126.4 ?
C50 C51 H51 126.4 ?
N14 C52 C51 109.7(4) ?
N14 C52 C53 120.9(5) ?
C51 C52 C53 129.3(5) ?
C54 C53 C58 120.0(7) ?
C54 C53 C52 120.8(6) ?
C58 C53 C52 119.2(7) ?
C53 C54 C55 120.0(9) ?
C53 C54 H54 120.0 ?
C55 C54 H54 120.0 ?
C56 C55 C54 120.7(13) ?
C56 C55 H55 119.7 ?
C54 C55 H55 119.7 ?
C55 C56 C57 120.6(12) ?
C55 C56 H56 119.7 ?
C57 C56 H56 119.7 ?
C56 C57 C58 120.4(12) ?
C56 C57 H57 119.8 ?
C58 C57 H57 119.8 ?
C53 C58 C57 118.2(9) ?
C53 C58 H58 120.9 ?
C57 C58 H58 120.9 ?
C60 C59 H59A 109.5 ?
C60 C59 H59B 109.5 ?
H59A C59 H59B 109.5 ?
C60 C59 H59C 109.5 ?
H59A C59 H59C 109.5 ?
H59B C59 H59C 109.5 ?
N17 C60 C61 107.7(4) ?
N17 C60 C59 123.0(4) ?
C61 C60 C59 129.2(5) ?
C60 C61 C62 106.3(4) ?
C60 C61 H61 126.9 ?
C62 C61 H61 126.9 ?
N16 C62 C61 110.3(4) ?
N16 C62 C63 121.5(4) ?
C61 C62 C63 128.3(4) ?
C64 C63 C68 117.3(5) ?
C64 C63 C62 121.4(5) ?
C68 C63 C62 121.2(5) ?
C63 C64 C65 121.6(6) ?
C63 C64 H64 119.2 ?
C65 C64 H64 119.2 ?
C66 C65 C64 119.8(6) ?
C66 C65 H65 120.1 ?
C64 C65 H65 120.1 ?
C65 C66 C67 120.9(6) ?
C65 C66 H66 119.5 ?
C67 C66 H66 119.5 ?
C66 C67 C68 119.1(6) ?
C66 C67 H67 120.4 ?
C68 C67 H67 120.4 ?
C67 C68 C63 121.3(6) ?
C67 C68 H68 119.4 ?
C63 C68 H68 119.4 ?
N18 C69 N19 123.3(5) ?
N18 C69 N20 122.2(4) ?
N19 C69 N20 114.4(5) ?
N22 C70 N21 112.9(4) ?
N22 C70 N20 127.1(5) ?
N21 C70 N20 119.9(4) ?
C76 C71 C72 119.8(5) ?
C76 C71 N22 110.0(4) ?
C72 C71 N22 130.1(5) ?
C71 C72 C73 117.1(6) ?
C71 C72 H72 121.4 ?
C73 C72 H72 121.4 ?
C74 C73 C72 121.7(6) ?
C74 C73 H73 119.2 ?
C72 C73 H73 119.2 ?
C73 C74 C75 121.6(7) ?
C73 C74 H74 119.2 ?
C75 C74 H74 119.2 ?
C74 C75 C76 117.3(7) ?
C74 C75 H75 121.4 ?
C76 C75 H75 121.4 ?
C75 C76 C71 122.6(6) ?
C75 C76 N21 132.0(6) ?
C71 C76 N21 105.4(5) ?
O5 C77 H77A 109.5 ?
O5 C77 H77B 109.5 ?
H77A C77 H77B 109.5 ?
O5 C77 H77C 109.5 ?
H77A C77 H77C 109.5 ?
H77B C77 H77C 109.5 ?

loop_
_geom_bond_atom_site_label_1
_geom_bond_atom_site_label_2
_geom_bond_distance
_geom_bond_publ_flag
Co1 N1 2.084(4) yes
Co1 N3 2.299(4) yes
Co1 N5 2.076(4) yes
Co1 N7 1.963(4) yes
Co1 N11 2.018(4) yes
Co2 N12 2.052(4) yes
Co2 N14 2.062(4) yes
Co2 N16 2.235(4) yes
Co2 N18 1.972(4) yes
Co2 N22 2.047(4) yes
Cl O3 1.326(8) ?
Cl O1 1.351(10) ?
Cl O2 1.368(7) ?
Cl O4 1.674(14) ?
O5 C77 1.397(8) ?
O5 H5 0.8400 ?
N1 C4 1.338(5) ?
N1 N2 1.380(4) ?
N2 C2 1.357(5) ?
N2 B1 1.535(7) ?
N3 C14 1.332(5) ?
N3 N4 1.374(5) ?
N4 C12 1.352(6) ?
N4 B1 1.537(7) ?
N5 C24 1.331(6) ?
N5 N6 1.370(5) ?
N6 C22 1.347(6) ?
N6 B1 1.534(7) ?
N7 C31 1.310(5) ?
N7 H80 0.8800 ?
N8 C31 1.366(5) ?
N8 H81A 0.9230 ?
N8 H81B 0.8294 ?
N9 C31 1.331(6) ?
N9 C32 1.345(5) ?
N10 C32 1.352(6) ?
N10 C33 1.362(6) ?
N10 H82 0.80(4) ?
N11 C32 1.337(5) ?
N11 C34 1.392(5) ?
N12 C42 1.334(6) ?
N12 N13 1.371(5) ?
N13 C40 1.354(5) ?
N13 B2 1.535(7) ?
N14 C52 1.339(6) ?
N14 N15 1.373(5) ?
N15 C50 1.359(6) ?
N15 B2 1.543(7) ?
N16 C62 1.341(6) ?
N16 N17 1.375(5) ?
N17 C60 1.351(6) ?
N17 B2 1.539(7) ?
N18 C69 1.295(6) ?
N18 H83 0.8800 ?
N19 C69 1.349(6) ?
N19 H84A 0.8853 ?
N19 H84B 0.8732 ?
N20 C69 1.355(6) ?
N20 C70 1.360(6) ?
N20 H85 0.88(5) ?
N21 C70 1.351(6) ?
N21 C76 1.375(6) ?
N21 H86 0.8800 ?
N22 C70 1.313(5) ?
N22 C71 1.404(6) ?
B1 H1B1 1.01(4) ?
B2 H2B2 1.11(4) ?
C1 C2 1.490(6) ?
C1 H1A 0.9800 ?
C1 H1B 0.9800 ?
C1 H1C 0.9800 ?
C2 C3 1.378(6) ?
C3 C4 1.385(6) ?
C3 H3 0.9500 ?
C4 C5 1.468(6) ?
C5 C10 1.372(6) ?
C5 C6 1.395(7) ?
C6 C7 1.365(8) ?
C6 H6 0.9500 ?
C7 C8 1.348(8) ?
C7 H7 0.9500 ?
C8 C9 1.366(8) ?
C8 H8 0.9500 ?
C9 C10 1.379(7) ?
C9 H9 0.9500 ?
C10 H10 0.9500 ?
C11 C12 1.487(6) ?
C11 H11A 0.9800 ?
C11 H11B 0.9800 ?
C11 H11C 0.9800 ?
C12 C13 1.376(7) ?
C13 C14 1.380(6) ?
C13 H13 0.9500 ?
C14 C15 1.474(6) ?
C15 C16 1.389(6) ?
C15 C20 1.396(6) ?
C16 C17 1.381(7) ?
C16 H16 0.9500 ?
C17 C18 1.352(7) ?
C17 H17 0.9500 ?
C18 C19 1.365(7) ?
C18 H18 0.9500 ?
C19 C20 1.360(7) ?
C19 H19 0.9500 ?
C20 H20 0.9500 ?
C21 C22 1.504(7) ?
C21 H21A 0.9800 ?
C21 H21B 0.9800 ?
C21 H21C 0.9800 ?
C22 C23 1.356(7) ?
C23 C24 1.392(6) ?
C23 H23 0.9500 ?
C24 C25 1.467(7) ?
C25 C26 1.370(8) ?
C25 C30 1.380(7) ?
C26 C27 1.403(10) ?
C26 H26 0.9500 ?
C27 C28 1.321(11) ?
C27 H27 0.9500 ?
C28 C29 1.339(10) ?
C28 H28 0.9500 ?
C29 C30 1.384(7) ?
C29 H29 0.9500 ?
C30 H30 0.9500 ?
C33 C38 1.374(7) ?
C33 C34 1.409(6) ?
C34 C35 1.383(6) ?
C35 C36 1.401(7) ?
C35 H35 0.9500 ?
C36 C37 1.374(8) ?
C36 H36 0.9500 ?
C37 C38 1.385(8) ?
C37 H37 0.9500 ?
C38 H38 0.9500 ?
C39 C40 1.490(7) ?
C39 H39A 0.9800 ?
C39 H39B 0.9800 ?
C39 H39C 0.9800 ?
C40 C41 1.367(7) ?
C41 C42 1.393(6) ?
C41 H41 0.9500 ?
C42 C43 1.475(7) ?
C43 C44 1.365(8) ?
C43 C48 1.385(8) ?
C44 C45 1.415(10) ?
C44 H44 0.9500 ?
C45 C46 1.349(12) ?
C45 H45 0.9500 ?
C46 C47 1.326(12) ?
C46 H46 0.9500 ?
C47 C48 1.385(9) ?
C47 H47 0.9500 ?
C48 H48 0.9500 ?
C49 C50 1.495(7) ?
C49 H49A 0.9800 ?
C49 H49B 0.9800 ?
C49 H49C 0.9800 ?
C50 C51 1.373(7) ?
C51 C52 1.372(7) ?
C51 H51 0.9500 ?
C52 C53 1.458(7) ?
C53 C54 1.364(9) ?
C53 C58 1.390(9) ?
C54 C55 1.413(10) ?
C54 H54 0.9500 ?
C55 C56 1.320(18) ?
C55 H55 0.9500 ?
C56 C57 1.378(18) ?
C56 H56 0.9500 ?
C57 C58 1.415(11) ?
C57 H57 0.9500 ?
C58 H58 0.9500 ?
C59 C60 1.512(6) ?
C59 H59A 0.9800 ?
C59 H59B 0.9800 ?
C59 H59C 0.9800 ?
C60 C61 1.360(6) ?
C61 C62 1.388(6) ?
C61 H61 0.9500 ?
C62 C63 1.484(6) ?
C63 C64 1.366(7) ?
C63 C68 1.387(7) ?
C64 C65 1.383(7) ?
C64 H64 0.9500 ?
C65 C66 1.341(8) ?
C65 H65 0.9500 ?
C66 C67 1.365(9) ?
C66 H66 0.9500 ?
C67 C68 1.379(8) ?
C67 H67 0.9500 ?
C68 H68 0.9500 ?
C71 C76 1.374(7) ?
C71 C72 1.378(7) ?
C72 C73 1.392(8) ?
C72 H72 0.9500 ?
C73 C74 1.350(9) ?
C73 H73 0.9500 ?
C74 C75 1.363(9) ?
C74 H74 0.9500 ?
C75 C76 1.365(8) ?
C75 H75 0.9500 ?
C77 H77A 0.9800 ?
C77 H77B 0.9800 ?
C77 H77C 0.9800 ?

loop_
_geom_hbond_atom_site_label_D
_geom_hbond_atom_site_label_H
_geom_hbond_atom_site_label_A
_geom_hbond_site_symmetry_A
_geom_hbond_distance_DH
_geom_hbond_distance_HA
_geom_hbond_distance_DA
_geom_hbond_angle_DHA
N19 H84A O3 2_665 0.89 2.15 3.007(11) 161.4
N20 H85 O2 2_665 0.88(5) 1.98(5) 2.832(9) 162(5)
N21 H86 O6 2_665 0.88 2.31 3.086(12) 146.4
O5 H5 N9 2_655 0.84 1.91 2.734(5) 166.6

loop_
_geom_torsion_atom_site_label_1
_geom_torsion_atom_site_label_2
_geom_torsion_atom_site_label_3
_geom_torsion_atom_site_label_4
_geom_torsion
N7 Co1 N1 C4 58.3(5)
N11 Co1 N1 C4 -38.7(4)
N5 Co1 N1 C4 -139.7(4)
N3 Co1 N1 C4 136.1(4)
N7 Co1 N1 N2 -129.5(3)
N11 Co1 N1 N2 133.5(3)
N5 Co1 N1 N2 32.6(3)
N3 Co1 N1 N2 -51.7(3)
C4 N1 N2 C2 0.0(5)
Co1 N1 N2 C2 -174.4(3)
C4 N1 N2 B1 178.1(4)
Co1 N1 N2 B1 3.7(5)
N7 Co1 N3 C14 -0.2(5)
N5 Co1 N3 C14 121.3(5)
N1 Co1 N3 C14 -142.8(5)
N7 Co1 N3 N4 -156.2(3)
N5 Co1 N3 N4 -34.7(3)
N1 Co1 N3 N4 61.2(3)
C14 N3 N4 C12 -1.5(5)
Co1 N3 N4 C12 162.0(3)
C14 N3 N4 B1 177.1(4)
Co1 N3 N4 B1 -19.5(5)
N7 Co1 N5 C24 -65.2(4)
N11 Co1 N5 C24 27.9(4)
N1 Co1 N5 C24 127.8(4)
N3 Co1 N5 C24 -152.5(4)
N7 Co1 N5 N6 144.3(3)
N11 Co1 N5 N6 -122.6(3)
N1 Co1 N5 N6 -22.7(3)
N3 Co1 N5 N6 57.0(3)
C24 N5 N6 C22 -0.6(5)
Co1 N5 N6 C22 156.9(3)
C24 N5 N6 B1 179.4(4)
Co1 N5 N6 B1 -23.1(5)
N11 Co1 N7 C31 -2.7(4)
N5 Co1 N7 C31 97.5(4)
N1 Co1 N7 C31 -103.6(4)
N3 Co1 N7 C31 -178.0(4)
N7 Co1 N11 C32 -5.0(3)
N5 Co1 N11 C32 -126.4(3)
N1 Co1 N11 C32 136.8(3)
N7 Co1 N11 C34 -174.9(4)
N5 Co1 N11 C34 63.7(4)
N1 Co1 N11 C34 -33.0(4)
N18 Co2 N12 C42 -51.9(5)
N22 Co2 N12 C42 41.3(5)
N14 Co2 N12 C42 139.7(4)
N16 Co2 N12 C42 -137.4(5)
N18 Co2 N12 N13 139.4(3)
N22 Co2 N12 N13 -127.4(3)
N14 Co2 N12 N13 -29.0(3)
N16 Co2 N12 N13 53.9(3)
C42 N12 N13 C40 0.4(5)
Co2 N12 N13 C40 171.9(3)
C42 N12 N13 B2 179.6(4)
Co2 N12 N13 B2 -8.9(5)
N18 Co2 N14 C52 59.2(5)
N22 Co2 N14 C52 -34.1(5)
N12 Co2 N14 C52 -130.8(4)
N16 Co2 N14 C52 148.2(4)
N18 Co2 N14 N15 -147.6(3)
N22 Co2 N14 N15 119.1(3)
N12 Co2 N14 N15 22.4(3)
N16 Co2 N14 N15 -58.6(3)
C52 N14 N15 C50 0.7(5)
Co2 N14 N15 C50 -159.1(3)
C52 N14 N15 B2 -178.9(4)
Co2 N14 N15 B2 21.3(5)
N18 Co2 N16 C62 -9.7(5)
N12 Co2 N16 C62 126.7(5)
N14 Co2 N16 C62 -136.4(5)
N18 Co2 N16 N17 170.7(3)
N12 Co2 N16 N17 -52.9(3)
N14 Co2 N16 N17 43.9(3)
C62 N16 N17 C60 0.6(5)
Co2 N16 N17 C60 -179.6(3)
C62 N16 N17 B2 -172.8(4)
Co2 N16 N17 B2 7.0(5)
N22 Co2 N18 C69 5.1(5)
N12 Co2 N18 C69 101.5(5)
N14 Co2 N18 C69 -93.0(5)
N16 Co2 N18 C69 -177.5(5)
N18 Co2 N22 C70 5.9(4)
N12 Co2 N22 C70 -130.4(4)
N14 Co2 N22 C70 132.8(4)
N18 Co2 N22 C71 173.6(4)
N12 Co2 N22 C71 37.2(4)
N14 Co2 N22 C71 -59.5(4)
C22 N6 B1 N2 -108.5(5)
N5 N6 B1 N2 71.5(5)
C22 N6 B1 N4 131.3(5)
N5 N6 B1 N4 -48.7(5)
C2 N2 B1 N6 118.7(5)
N1 N2 B1 N6 -59.0(5)
C2 N2 B1 N4 -121.1(5)
N1 N2 B1 N4 61.2(5)
C12 N4 B1 N6 -108.3(5)
N3 N4 B1 N6 73.5(5)
C12 N4 B1 N2 131.1(5)
N3 N4 B1 N2 -47.1(5)
C40 N13 B2 N17 121.0(5)
N12 N13 B2 N17 -58.0(5)
C40 N13 B2 N15 -119.1(5)
N12 N13 B2 N15 61.9(5)
C60 N17 B2 N13 -115.7(5)
N16 N17 B2 N13 56.3(5)
C60 N17 B2 N15 124.3(5)
N16 N17 B2 N15 -63.8(5)
C50 N15 B2 N13 110.1(6)
N14 N15 B2 N13 -70.3(5)
C50 N15 B2 N17 -131.0(5)
N14 N15 B2 N17 48.6(6)
N1 N2 C2 C3 0.0(5)
B1 N2 C2 C3 -177.8(5)
N1 N2 C2 C1 179.0(4)
B1 N2 C2 C1 1.1(8)
N2 C2 C3 C4 -0.1(5)
C1 C2 C3 C4 -179.0(5)
N2 N1 C4 C3 0.0(5)
Co1 N1 C4 C3 172.7(3)
N2 N1 C4 C5 179.8(4)
Co1 N1 C4 C5 -7.4(7)
C2 C3 C4 N1 0.1(5)
C2 C3 C4 C5 -179.8(4)
N1 C4 C5 C10 -34.8(7)
C3 C4 C5 C10 145.0(5)
N1 C4 C5 C6 145.2(5)
C3 C4 C5 C6 -34.9(7)
C10 C5 C6 C7 1.1(8)
C4 C5 C6 C7 -179.0(5)
C5 C6 C7 C8 -1.0(10)
C6 C7 C8 C9 0.3(10)
C7 C8 C9 C10 0.2(10)
C6 C5 C10 C9 -0.5(8)
C4 C5 C10 C9 179.5(5)
C8 C9 C10 C5 -0.1(9)
N3 N4 C12 C13 0.7(5)
B1 N4 C12 C13 -177.7(5)
N3 N4 C12 C11 -179.1(5)
B1 N4 C12 C11 2.5(8)
N4 C12 C13 C14 0.4(6)
C11 C12 C13 C14 -179.8(5)
N4 N3 C14 C13 1.8(5)
Co1 N3 C14 C13 -155.1(4)
N4 N3 C14 C15 -177.4(4)
Co1 N3 C14 C15 25.8(7)
C12 C13 C14 N3 -1.4(6)
C12 C13 C14 C15 177.7(5)
N3 C14 C15 C16 -124.3(5)
C13 C14 C15 C16 56.7(7)
N3 C14 C15 C20 52.3(6)
C13 C14 C15 C20 -126.6(6)
C20 C15 C16 C17 -2.1(7)
C14 C15 C16 C17 174.7(5)
C15 C16 C17 C18 1.2(8)
C16 C17 C18 C19 -0.3(9)
C17 C18 C19 C20 0.2(9)
C18 C19 C20 C15 -1.2(8)
C16 C15 C20 C19 2.1(7)
C14 C15 C20 C19 -174.7(5)
N5 N6 C22 C23 0.3(5)
B1 N6 C22 C23 -179.7(5)
N5 N6 C22 C21 -179.1(5)
B1 N6 C22 C21 0.8(8)
N6 C22 C23 C24 0.0(6)
C21 C22 C23 C24 179.5(5)
N6 N5 C24 C23 0.6(5)
Co1 N5 C24 C23 -152.0(3)
N6 N5 C24 C25 -179.7(4)
Co1 N5 C24 C25 27.7(7)
C22 C23 C24 N5 -0.4(6)
C22 C23 C24 C25 179.9(5)
N5 C24 C25 C26 -147.2(6)
C23 C24 C25 C26 32.4(8)
N5 C24 C25 C30 31.3(7)
C23 C24 C25 C30 -149.1(5)
C30 C25 C26 C27 -2.6(10)
C24 C25 C26 C27 176.0(7)
C25 C26 C27 C28 -0.4(14)
C26 C27 C28 C29 2.5(15)
C27 C28 C29 C30 -1.5(13)
C26 C25 C30 C29 3.6(8)
C24 C25 C30 C29 -174.9(5)
C28 C29 C30 C25 -1.6(9)
Co1 N7 C31 N9 8.7(7)
Co1 N7 C31 N8 -171.2(3)
C32 N9 C31 N7 -6.4(7)
C32 N9 C31 N8 173.5(4)
C34 N11 C32 N9 -179.4(4)
Co1 N11 C32 N9 8.7(6)
C34 N11 C32 N10 -0.4(5)
Co1 N11 C32 N10 -172.4(3)
C31 N9 C32 N11 -2.9(7)
C31 N9 C32 N10 178.2(4)
C33 N10 C32 N11 1.4(6)
C33 N10 C32 N9 -179.5(4)
C32 N10 C33 C38 178.0(6)
C32 N10 C33 C34 -1.7(5)
C32 N11 C34 C35 179.9(5)
Co1 N11 C34 C35 -8.9(7)
C32 N11 C34 C33 -0.7(5)
Co1 N11 C34 C33 170.6(3)
N10 C33 C34 C35 -179.0(4)
C38 C33 C34 C35 1.2(8)
N10 C33 C34 N11 1.4(5)
C38 C33 C34 N11 -178.3(5)
N11 C34 C35 C36 176.7(5)
C33 C34 C35 C36 -2.7(7)
C34 C35 C36 C37 2.3(9)
C35 C36 C37 C38 -0.3(11)
N10 C33 C38 C37 -178.9(6)
C34 C33 C38 C37 0.8(9)
C36 C37 C38 C33 -1.2(11)
N12 N13 C40 C41 -1.4(5)
B2 N13 C40 C41 179.6(5)
N12 N13 C40 C39 179.0(5)
B2 N13 C40 C39 0.0(8)
N13 C40 C41 C42 1.8(6)
C39 C40 C41 C42 -178.7(5)
N13 N12 C42 C41 0.7(5)
Co2 N12 C42 C41 -168.9(3)
N13 N12 C42 C43 179.9(4)
Co2 N12 C42 C43 10.3(7)
C40 C41 C42 N12 -1.6(6)
C40 C41 C42 C43 179.3(5)
N12 C42 C43 C44 46.9(7)
C41 C42 C43 C44 -134.1(6)
N12 C42 C43 C48 -130.9(5)
C41 C42 C43 C48 48.1(8)
C48 C43 C44 C45 -1.6(9)
C42 C43 C44 C45 -179.5(6)
C43 C44 C45 C46 -0.7(12)
C44 C45 C46 C47 3.9(15)
C45 C46 C47 C48 -4.4(15)
C46 C47 C48 C43 1.8(12)
C44 C43 C48 C47 1.1(9)
C42 C43 C48 C47 179.0(6)
N14 N15 C50 C51 -0.7(6)
B2 N15 C50 C51 178.9(5)
N14 N15 C50 C49 177.8(5)
B2 N15 C50 C49 -2.6(9)
N15 C50 C51 C52 0.4(7)
C49 C50 C51 C52 -178.0(6)
N15 N14 C52 C51 -0.5(5)
Co2 N14 C52 C51 154.6(4)
N15 N14 C52 C53 178.6(4)
Co2 N14 C52 C53 -26.4(7)
C50 C51 C52 N14 0.0(6)
C50 C51 C52 C53 -178.9(5)
N14 C52 C53 C54 -34.0(8)
C51 C52 C53 C54 144.9(6)
N14 C52 C53 C58 148.5(5)
C51 C52 C53 C58 -32.6(9)
C58 C53 C54 C55 -3.7(10)
C52 C53 C54 C55 178.9(6)
C53 C54 C55 C56 4.3(15)
C54 C55 C56 C57 -3(2)
C55 C56 C57 C58 0(2)
C54 C53 C58 C57 1.3(10)
C52 C53 C58 C57 178.8(6)
C56 C57 C58 C53 0.5(15)
N16 N17 C60 C61 -0.3(5)
B2 N17 C60 C61 172.2(5)
N16 N17 C60 C59 176.8(4)
B2 N17 C60 C59 -10.7(7)
N17 C60 C61 C62 -0.1(5)
C59 C60 C61 C62 -177.0(5)
N17 N16 C62 C61 -0.7(5)
Co2 N16 C62 C61 179.7(4)
N17 N16 C62 C63 179.2(4)
Co2 N16 C62 C63 -0.4(8)
C60 C61 C62 N16 0.5(5)
C60 C61 C62 C63 -179.4(4)
N16 C62 C63 C64 97.5(6)
C61 C62 C63 C64 -82.7(7)
N16 C62 C63 C68 -78.6(7)
C61 C62 C63 C68 101.3(6)
C68 C63 C64 C65 -0.4(8)
C62 C63 C64 C65 -176.6(5)
C63 C64 C65 C66 -0.3(10)
C64 C65 C66 C67 1.5(11)
C65 C66 C67 C68 -1.8(12)
C66 C67 C68 C63 1.1(11)
C64 C63 C68 C67 0.0(9)
C62 C63 C68 C67 176.2(6)
Co2 N18 C69 N19 170.9(4)
Co2 N18 C69 N20 -11.8(8)
C70 N20 C69 N18 7.4(8)
C70 N20 C69 N19 -175.2(5)
C71 N22 C70 N21 -0.9(5)
Co2 N22 C70 N21 169.5(3)
C71 N22 C70 N20 178.3(5)
Co2 N22 C70 N20 -11.3(7)
C76 N21 C70 N22 0.9(6)
C76 N21 C70 N20 -178.4(5)
C69 N20 C70 N22 4.9(8)
C69 N20 C70 N21 -176.0(5)
C70 N22 C71 C76 0.6(5)
Co2 N22 C71 C76 -168.9(3)
C70 N22 C71 C72 179.9(5)
Co2 N22 C71 C72 10.5(7)
C76 C71 C72 C73 0.9(8)
N22 C71 C72 C73 -178.4(5)
C71 C72 C73 C74 -0.9(9)
C72 C73 C74 C75 0.3(12)
C73 C74 C75 C76 0.4(12)
C74 C75 C76 C71 -0.4(11)
C74 C75 C76 N21 178.6(7)
C72 C71 C76 C75 -0.2(9)
N22 C71 C76 C75 179.2(6)
C72 C71 C76 N21 -179.5(5)
N22 C71 C76 N21 -0.1(6)
C70 N21 C76 C75 -179.6(7)
C70 N21 C76 C71 -0.5(6)
